data_4076904
loop_
_publ_author_name
'Palazzi, Antonio'
'Stagni, Stefano'
'Bordoni, Silvia'
'Monari, Magda'
'Selva, Simona'

_publ_section_title
;
 Interannular Conjugation in New Iron(II) 5-Aryl Tetrazolate Complexes
;
_journal_issue 18
_journal_name_full Organometallics
_journal_page_first 3774
_journal_paper_doi 10.1021/om020283z
_journal_volume 21
_journal_year 2002
_chemical_formula_sum 'C17 H18 Fe N5 O4 P'
_chemical_formula_weight 443.18
_chemical_name_systematic
; 
 ? 
;
_space_group_IT_number 14
_symmetry_cell_setting monoclinic
_symmetry_space_group_name_Hall '-P 2ybc'
_symmetry_space_group_name_H-M 'P 1 21/c 1'
_atom_sites_solution_hydrogens geom
_atom_sites_solution_primary direct
_atom_sites_solution_secondary difmap
_audit_creation_method SHELXL-97
_cell_angle_alpha 90.00
_cell_angle_beta 98.927(2)
_cell_angle_gamma 90.00
_cell_formula_units_Z 4
_cell_length_a 7.6329(4)
_cell_length_b 18.0130(8)
_cell_length_c 14.7402(7)
_cell_measurement_reflns_used 4175
_cell_measurement_temperature 293(2)
_cell_measurement_theta_max 29.99
_cell_measurement_theta_min 2.66
_cell_volume 2002.10(17)
_computing_cell_refinement 'Bruker SMART'
_computing_data_collection 'Bruker SMART'
_computing_data_reduction 'Bruker SAINT+'
_computing_molecular_graphics 'ORTEP (Johnson, 1976)'
_computing_publication_material 'SHELXL-97 (Sheldrick, 1997)'
_computing_structure_refinement 'SHELXL-97 (Sheldrick, 1997)'
_computing_structure_solution 'SIR97 (Altomare, 1997)'
_diffrn_ambient_temperature 293(2)
_diffrn_measured_fraction_theta_full 0.971
_diffrn_measured_fraction_theta_max 0.971
_diffrn_measurement_device_type 'Bruker SMART CCD area detector'
_diffrn_measurement_method 'phi and omega scans'
_diffrn_radiation_monochromator graphite
_diffrn_radiation_source 'fine-focus sealed tube'
_diffrn_radiation_type MoK\a
_diffrn_radiation_wavelength 0.71073
_diffrn_reflns_av_R_equivalents 0.0654
_diffrn_reflns_av_sigmaI/netI 0.0806
_diffrn_reflns_limit_h_max 10
_diffrn_reflns_limit_h_min -10
_diffrn_reflns_limit_k_max 25
_diffrn_reflns_limit_k_min -25
_diffrn_reflns_limit_l_max 17
_diffrn_reflns_limit_l_min -20
_diffrn_reflns_number 24324
_diffrn_reflns_theta_full 29.99
_diffrn_reflns_theta_max 29.99
_diffrn_reflns_theta_min 2.66
_exptl_absorpt_coefficient_mu 0.866
_exptl_absorpt_correction_T_max 1.00
_exptl_absorpt_correction_T_min 0.71
_exptl_absorpt_correction_type empirical
_exptl_crystal_colour red
_exptl_crystal_density_diffrn 1.470
_exptl_crystal_density_method 'not measured'
_exptl_crystal_description parallelepiped
_exptl_crystal_F_000 912
_exptl_crystal_size_max 0.45
_exptl_crystal_size_mid 0.40
_exptl_crystal_size_min 0.30
_refine_diff_density_max 0.347
_refine_diff_density_min -0.226
_refine_diff_density_rms 0.051
_refine_ls_extinction_method none
_refine_ls_goodness_of_fit_ref 0.795
_refine_ls_hydrogen_treatment mixed
_refine_ls_matrix_type full
_refine_ls_number_parameters 293
_refine_ls_number_reflns 5846
_refine_ls_number_restraints 9
_refine_ls_restrained_S_all 0.797
_refine_ls_R_factor_all 0.1130
_refine_ls_R_factor_gt 0.0369
_refine_ls_shift/su_max 0.004
_refine_ls_shift/su_mean 0.000
_refine_ls_structure_factor_coef Fsqd
_refine_ls_weighting_details 'w=1/[\s^2^(Fo^2^)+(0.0457P)^2^+0.0000P] where P=(Fo^2^+2Fc^2^)/3'
_refine_ls_weighting_scheme calc
_refine_ls_wR_factor_gt 0.0811
_refine_ls_wR_factor_ref 0.0950
_reflns_number_gt 2467
_reflns_number_total 5846
_reflns_threshold_expression >2sigma(I)
_cod_data_source_file om020283z.cif
_cod_data_source_block compound
_cod_depositor_comments
;
The following automatic conversions were performed:

'_symmetry_cell_setting' value 'Monoclinic' changed to 'monoclinic'
according to /home/saulius/struct/CIF-dictionaries/cif_core.dic
dictionary named 'cif_core.dic' version 2.4.1 from 2010-06-29.

Automatic conversion script
Id: cif_fix_values 1715 2011-07-08 13:25:40Z adriana 

The following automatic conversions were performed:

'_refine_ls_weighting_scheme' value 'calc
w=1/[\s^2^(Fo^2^)+(0.0457P)^2^+0.0000P] where P=(Fo^2^+2Fc^2^)/3' was
changed to 'calc'. New tag '_refine_ls_weighting_details' was
created. The value of the new tag was set to
'w=1/[\s^2^(Fo^2^)+(0.0457P)^2^+0.0000P] where P=(Fo^2^+2Fc^2^)/3'.

Automatic conversion script
Id: cif_fix_values 3143 2015-03-26 13:38:13Z robertas 
;
_cod_original_cell_volume 2002.1(2)
_cod_original_sg_symbol_H-M 'P 21/c'
_cod_database_code 4076904

loop_
_symmetry_equiv_pos_as_xyz
'x, y, z'
'-x, y+1/2, -z+1/2'
'-x, -y, -z'
'x, -y-1/2, z-1/2'

loop_
_atom_site_label
_atom_site_type_symbol
_atom_site_fract_x
_atom_site_fract_y
_atom_site_fract_z
_atom_site_U_iso_or_equiv
_atom_site_adp_type
_atom_site_occupancy
_atom_site_calc_flag
_atom_site_refinement_flags
_atom_site_disorder_assembly
_atom_site_disorder_group
Fe1 Fe 0.38348(4) 0.347755(16) 0.93141(2) 0.05450(12) Uani 1 d . . .
P1 P 0.31626(9) 0.34864(3) 1.06775(4) 0.05719(17) Uani 1 d . . .
N1 N 0.6072(2) 0.21658(9) 0.92162(12) 0.0498(4) Uani 1 d . . .
N2 N 0.4515(2) 0.24333(9) 0.93768(12) 0.0529(4) Uani 1 d . . .
N3 N 0.3394(3) 0.18869(11) 0.94597(17) 0.0788(7) Uani 1 d . . .
N4 N 0.4224(3) 0.12473(10) 0.93627(16) 0.0749(6) Uani 1 d . . .
N5 N 1.2115(3) -0.10822(13) 0.84399(17) 0.0899(7) Uani 1 d . . .
O1 O 0.7377(3) 0.40551(10) 0.98946(15) 0.0967(6) Uani 1 d . . .
O2 O 0.1098(3) 0.33459(12) 1.07827(15) 0.0766(8) Uani 0.820(4) d P A 1
O3 O 0.3410(4) 0.42957(12) 1.11058(16) 0.0679(7) Uani 0.820(4) d P A 1
O4 O 0.4020(3) 0.29358(11) 1.14490(14) 0.0724(8) Uani 0.820(4) d P A 1
O2A O 0.2253(13) 0.2862(5) 1.1113(6) 0.062(3) Uiso 0.180(4) d P A 2
O3A O 0.2545(14) 0.4231(6) 1.0921(8) 0.052(3) Uiso 0.180(4) d P A 2
O4A O 0.5112(14) 0.3457(5) 1.1468(6) 0.066(3) Uiso 0.180(4) d P A 2
C1 C 0.5843(3) 0.14356(11) 0.92166(14) 0.0457(5) Uani 1 d . . .
C2 C 1.1065(3) -0.06785(13) 0.85926(16) 0.0627(6) Uani 1 d . . .
C3 C 0.7187(3) 0.08871(10) 0.90646(13) 0.0438(5) Uani 1 d . . .
C4 C 0.6863(3) 0.01342(11) 0.91231(14) 0.0508(5) Uani 1 d . . .
H4 H 0.5777 -0.0026 0.9262 0.061 Uiso 1 calc R . .
C5 C 0.8124(3) -0.03834(11) 0.89788(14) 0.0539(5) Uani 1 d . . .
H5 H 0.7887 -0.0888 0.9021 0.065 Uiso 1 calc R . .
C6 C 0.9732(3) -0.01506(12) 0.87719(13) 0.0498(5) Uani 1 d . . .
C7 C 1.0091(3) 0.06019(12) 0.87279(15) 0.0579(6) Uani 1 d . . .
H7 H 1.1189 0.0761 0.8603 0.069 Uiso 1 calc R . .
C8 C 0.8826(3) 0.11121(12) 0.88684(15) 0.0540(5) Uani 1 d . . .
H8 H 0.9071 0.1616 0.8832 0.065 Uiso 1 calc R . .
C9 C 0.5994(4) 0.38087(13) 0.96842(18) 0.0657(6) Uani 1 d . . .
C10 C 0.1291(4) 0.34587(17) 0.8539(2) 0.0866(9) Uani 1 d . . .
H10 H 0.0368 0.3159 0.8667 0.104 Uiso 1 calc R . .
C11 C 0.3214(5) 0.44300(15) 0.85348(19) 0.0876(9) Uani 1 d . . .
H11 H 0.3760 0.4889 0.8657 0.105 Uiso 1 calc R . .
C12 C 0.1720(4) 0.41774(17) 0.88793(19) 0.0862(9) Uani 1 d . . .
H12 H 0.1104 0.4442 0.9271 0.103 Uiso 1 calc R . .
C13 C 0.3758(5) 0.38660(19) 0.79666(19) 0.0944(9) Uani 1 d . . .
H13 H 0.4728 0.3878 0.7655 0.113 Uiso 1 calc R . .
C14 C 0.2539(5) 0.32903(18) 0.79704(19) 0.0945(10) Uani 1 d . . .
H14 H 0.2554 0.2852 0.7638 0.113 Uiso 1 calc R . .
C15 C 0.5937(5) 0.2820(2) 1.1644(2) 0.0930(10) Uani 1 d D . .
H15A H 0.633(4) 0.2548(16) 1.1190(18) 0.121 Uiso 1 d D . .
H15B H 0.627(4) 0.2631(16) 1.2239(14) 0.121 Uiso 1 d D . .
H15C H 0.644(5) 0.3297(13) 1.177(2) 0.121 Uiso 1 d D . .
C16 C 0.0352(4) 0.2630(2) 1.0669(3) 0.0930(10) Uani 1 d D . .
H16A H 0.106(4) 0.2312(15) 1.037(2) 0.121 Uiso 1 d D . .
H16B H 0.015(4) 0.2414(16) 1.1211(15) 0.121 Uiso 1 d D . .
H16C H -0.085(3) 0.2723(16) 1.048(2) 0.121 Uiso 1 d D . .
C17 C 0.2722(7) 0.4486(2) 1.1948(3) 0.1207(13) Uani 1 d D . .
H17A H 0.279(5) 0.5002(11) 1.206(2) 0.157 Uiso 1 d D . .
H17B H 0.155(3) 0.427(2) 1.190(3) 0.157 Uiso 1 d D . .
H17C H 0.318(5) 0.4135(17) 1.241(2) 0.157 Uiso 1 d D . .

loop_
_atom_site_aniso_label
_atom_site_aniso_U_11
_atom_site_aniso_U_22
_atom_site_aniso_U_33
_atom_site_aniso_U_23
_atom_site_aniso_U_13
_atom_site_aniso_U_12
Fe1 0.0658(2) 0.04861(19) 0.0485(2) 0.00048(14) 0.00717(15) 0.01025(15)
P1 0.0657(4) 0.0531(3) 0.0535(4) 0.0029(3) 0.0115(3) 0.0067(3)
N1 0.0515(12) 0.0456(10) 0.0532(11) -0.0013(8) 0.0107(9) 0.0008(8)
N2 0.0537(11) 0.0474(10) 0.0578(12) -0.0013(8) 0.0089(9) 0.0043(9)
N3 0.0542(13) 0.0532(12) 0.134(2) -0.0046(12) 0.0315(13) 0.0005(10)
N4 0.0545(13) 0.0443(11) 0.131(2) -0.0054(11) 0.0295(13) -0.0008(9)
N5 0.0895(17) 0.0929(17) 0.0908(18) -0.0027(13) 0.0250(14) 0.0359(14)
O1 0.0744(14) 0.0747(13) 0.1393(19) 0.0109(11) 0.0113(12) -0.0071(11)
O2 0.0563(14) 0.0787(16) 0.0982(18) 0.0004(12) 0.0225(12) 0.0048(11)
O3 0.090(2) 0.0626(13) 0.0551(15) -0.0139(10) 0.0227(15) -0.0043(13)
O4 0.0728(17) 0.0810(15) 0.0654(14) 0.0223(11) 0.0170(11) 0.0132(12)
C1 0.0437(12) 0.0439(12) 0.0493(12) -0.0018(9) 0.0068(10) -0.0023(10)
C2 0.0633(16) 0.0663(15) 0.0577(15) -0.0015(12) 0.0072(12) 0.0126(13)
C3 0.0455(12) 0.0447(11) 0.0404(12) -0.0036(9) 0.0045(9) -0.0007(9)
C4 0.0478(13) 0.0512(13) 0.0550(14) 0.0006(10) 0.0131(11) -0.0053(10)
C5 0.0659(15) 0.0437(12) 0.0516(14) -0.0006(10) 0.0073(11) 0.0026(11)
C6 0.0528(14) 0.0552(14) 0.0413(12) -0.0062(9) 0.0073(10) 0.0075(11)
C7 0.0480(13) 0.0671(15) 0.0614(15) -0.0087(11) 0.0176(11) -0.0043(11)
C8 0.0561(14) 0.0447(12) 0.0630(15) -0.0057(10) 0.0147(11) -0.0077(10)
C9 0.0722(18) 0.0526(14) 0.0740(18) 0.0043(12) 0.0172(14) 0.0083(13)
C10 0.085(2) 0.094(2) 0.0697(19) 0.0063(16) -0.0212(16) 0.0116(17)
C11 0.126(3) 0.0635(17) 0.0690(19) 0.0158(14) 0.0019(18) 0.0225(17)
C12 0.099(2) 0.088(2) 0.0662(19) 0.0016(16) -0.0037(17) 0.0412(18)
C13 0.131(3) 0.100(2) 0.0526(18) 0.0164(16) 0.0132(17) 0.014(2)
C14 0.128(3) 0.094(2) 0.0520(17) -0.0134(15) -0.0166(18) 0.031(2)
C15 0.080(2) 0.124(3) 0.074(2) 0.015(2) 0.0060(18) 0.028(2)
C16 0.0634(19) 0.090(2) 0.128(3) 0.015(2) 0.024(2) -0.0034(18)
C17 0.188(4) 0.109(3) 0.080(2) -0.018(2) 0.068(3) 0.014(3)

loop_
_atom_type_symbol
_atom_type_description
_atom_type_scat_dispersion_real
_atom_type_scat_dispersion_imag
_atom_type_scat_source
C C 0.0033 0.0016 'International Tables Vol C Tables 4.2.6.8 and 6.1.1.4'
H H 0.0000 0.0000 'International Tables Vol C Tables 4.2.6.8 and 6.1.1.4'
P P 0.1023 0.0942 'International Tables Vol C Tables 4.2.6.8 and 6.1.1.4'
Fe Fe 0.3463 0.8444 'International Tables Vol C Tables 4.2.6.8 and 6.1.1.4'
N N 0.0061 0.0033 'International Tables Vol C Tables 4.2.6.8 and 6.1.1.4'
O O 0.0106 0.0060 'International Tables Vol C Tables 4.2.6.8 and 6.1.1.4'

loop_
_geom_angle_atom_site_label_1
_geom_angle_atom_site_label_2
_geom_angle_atom_site_label_3
_geom_angle
C9 Fe1 N2 94.75(9)
C9 Fe1 C12 122.54(13)
N2 Fe1 C12 142.31(12)
C9 Fe1 C11 90.78(13)
N2 Fe1 C11 149.19(10)
C12 Fe1 C11 39.31(11)
C9 Fe1 C10 156.89(12)
N2 Fe1 C10 103.16(10)
C12 Fe1 C10 39.52(10)
C11 Fe1 C10 66.39(12)
C9 Fe1 C13 93.89(13)
N2 Fe1 C13 109.56(11)
C12 Fe1 C13 66.29(13)
C11 Fe1 C13 39.72(10)
C10 Fe1 C13 66.53(13)
C9 Fe1 C14 128.98(14)
N2 Fe1 C14 88.44(10)
C12 Fe1 C14 64.85(11)
C11 Fe1 C14 65.01(12)
C10 Fe1 C14 38.90(11)
C13 Fe1 C14 38.79(12)
C9 Fe1 P1 93.19(8)
N2 Fe1 P1 93.63(5)
C12 Fe1 P1 89.83(9)
C11 Fe1 P1 116.34(9)
C10 Fe1 P1 100.04(10)
C13 Fe1 P1 155.06(9)
C14 Fe1 P1 137.50(12)
O3A P1 O2A 112.6(5)
O3A P1 O4 120.5(4)
O2A P1 O4 52.6(4)
O3A P1 O3 25.4(4)
O2A P1 O3 123.1(3)
O4 P1 O3 106.32(13)
O3A P1 O2 76.6(4)
O2A P1 O2 47.9(4)
O4 P1 O2 97.67(11)
O3 P1 O2 99.32(14)
O3A P1 O4A 97.8(5)
O2A P1 O4A 95.4(5)
O4 P1 O4A 44.1(3)
O3 P1 O4A 74.1(3)
O2 P1 O4A 132.1(3)
O3A P1 Fe1 111.3(4)
O2A P1 Fe1 125.6(3)
O4 P1 Fe1 122.57(8)
O3 P1 Fe1 110.34(9)
O2 P1 Fe1 117.58(8)
O4A P1 Fe1 108.8(3)
C1 N1 N2 103.68(16)
N3 N2 N1 110.71(16)
N3 N2 Fe1 123.47(14)
N1 N2 Fe1 125.22(14)
N2 N3 N4 107.98(17)
C1 N4 N3 105.40(17)
C16 O2 P1 120.68(19)
C17 O3 P1 121.1(2)
C15 O4 P1 121.56(19)
P1 O2A C16 118.7(6)
P1 O3A C17 121.0(7)
C15 O4A P1 119.4(7)
C15 O4A H15C 45.2(10)
P1 O4A H15C 158.6(18)
N1 C1 N4 112.23(18)
N1 C1 C3 124.93(18)
N4 C1 C3 122.84(18)
N5 C2 C6 178.7(3)
C4 C3 C8 118.34(19)
C4 C3 C1 120.99(19)
C8 C3 C1 120.66(18)
C5 C4 C3 121.1(2)
C5 C4 H4 119.4
C3 C4 H4 119.4
C6 C5 C4 119.7(2)
C6 C5 H5 120.1
C4 C5 H5 120.1
C5 C6 C7 119.9(2)
C5 C6 C2 121.1(2)
C7 C6 C2 119.0(2)
C8 C7 C6 119.9(2)
C8 C7 H7 120.0
C6 C7 H7 120.0
C7 C8 C3 121.0(2)
C7 C8 H8 119.5
C3 C8 H8 119.5
O1 C9 Fe1 176.4(2)
C14 C10 C12 105.7(3)
C14 C10 Fe1 70.74(17)
C12 C10 Fe1 69.30(16)
C14 C10 H10 127.1
C12 C10 H10 127.1
Fe1 C10 H10 124.5
C12 C11 C13 108.2(3)
C12 C11 Fe1 70.04(15)
C13 C11 Fe1 70.90(15)
C12 C11 H11 125.9
C13 C11 H11 125.9
Fe1 C11 H11 124.7
C11 C12 C10 109.2(3)
C11 C12 Fe1 70.66(16)
C10 C12 Fe1 71.18(15)
C11 C12 H12 125.4
C10 C12 H12 125.4
Fe1 C12 H12 124.3
C14 C13 C11 105.9(3)
C14 C13 Fe1 70.65(16)
C11 C13 Fe1 69.38(15)
C14 C13 H13 127.1
C11 C13 H13 127.1
Fe1 C13 H13 124.6
C13 C14 C10 111.0(3)
C13 C14 Fe1 70.56(16)
C10 C14 Fe1 70.36(16)
C13 C14 H14 124.5
C10 C14 H14 124.5
Fe1 C14 H14 126.2
O4A C15 O4 53.4(5)
O4A C15 H15A 122(2)
O4 C15 H15A 111(2)
O4A C15 H15B 123.7(19)
O4 C15 H15B 111(2)
H15A C15 H15B 114(3)
O4A C15 H15C 54(2)
O4 C15 H15C 106(2)
H15A C15 H15C 117(3)
H15B C15 H15C 96(3)
O2 C16 O2A 50.9(3)
O2 C16 H16A 111(2)
O2A C16 H16A 78(2)
O2 C16 H16B 114(2)
O2A C16 H16B 91(2)
H16A C16 H16B 109(3)
O2 C16 H16C 103.3(19)
O2A C16 H16C 153(2)
H16A C16 H16C 125(3)
H16B C16 H16C 93(3)
O3 C17 O3A 25.8(4)
O3 C17 H17A 111(2)
O3A C17 H17A 117(2)
O3 C17 H17B 107(2)
O3A C17 H17B 83(2)
H17A C17 H17B 115(3)
O3 C17 H17C 108(2)
O3A C17 H17C 118(2)
H17A C17 H17C 121(3)
H17B C17 H17C 91(3)

loop_
_geom_bond_atom_site_label_1
_geom_bond_atom_site_label_2
_geom_bond_distance
Fe1 C9 1.758(3)
Fe1 N2 1.9497(17)
Fe1 C12 2.070(3)
Fe1 C11 2.078(2)
Fe1 C10 2.095(3)
Fe1 C13 2.098(3)
Fe1 C14 2.099(3)
Fe1 P1 2.1499(7)
P1 O3A 1.484(11)
P1 O2A 1.515(9)
P1 O4 1.573(2)
P1 O3 1.588(2)
P1 O2 1.627(2)
P1 O4A 1.743(10)
N1 C1 1.327(2)
N1 N2 1.337(2)
N2 N3 1.322(2)
N3 N4 1.333(3)
N4 C1 1.331(3)
N5 C2 1.131(3)
O1 C9 1.143(3)
O2 C16 1.410(4)
O3 C17 1.462(4)
O4 C15 1.461(4)
O2A C16 1.554(10)
O3A C17 1.568(12)
O4A C15 1.315(10)
O4A H15C 1.08(4)
C1 C3 1.466(3)
C2 C6 1.446(3)
C3 C4 1.384(3)
C3 C8 1.388(3)
C4 C5 1.380(3)
C4 H4 0.9300
C5 C6 1.375(3)
C5 H5 0.9300
C6 C7 1.386(3)
C7 C8 1.372(3)
C7 H7 0.9300
C8 H8 0.9300
C10 C14 1.396(4)
C10 C12 1.408(4)
C10 H10 0.9300
C11 C12 1.395(4)
C11 C13 1.419(4)
C11 H11 0.9300
C12 H12 0.9300
C13 C14 1.394(4)
C13 H13 0.9300
C14 H14 0.9300
C15 H15A 0.919(17)
C15 H15B 0.938(17)
C15 H15C 0.946(17)
C16 H16A 0.937(17)
C16 H16B 0.923(17)
C16 H16C 0.929(17)
C17 H17A 0.946(18)
C17 H17B 0.965(18)
C17 H17C 0.954(18)
